data_2239192
loop_
_publ_author_name
'Gama, Ivson L.'
'de Souza, Marcus V. N.'
'Wardell, James L.'
'Tiekink, Edward R. T.'

_publ_section_title
;
 7-Chloro-4-(2-hydroxyethylamino)quinolin-1-ium chloride
;
_journal_issue 4
_journal_name_full 'Acta Crystallographica Section E'
_journal_page_first o385
_journal_page_last o386
_journal_paper_doi 10.1107/S1600536814004565
_journal_volume 70
_journal_year 2014
_chemical_formula_iupac 'C11 H12 Cl1 N2 O +, Cl -'
_chemical_formula_moiety 'C11 H12 Cl1 N2 O +, Cl -'
_chemical_formula_sum 'C11 H12 Cl2 N2 O'
_chemical_formula_weight 259.13
_chemical_name_systematic
;
7-Chloro-4-(2-hydroxyethylamino)quinolin-1-ium chloride
;
_space_group_IT_number 14
_symmetry_cell_setting monoclinic
_symmetry_space_group_name_Hall '-P 2ybc'
_symmetry_space_group_name_H-M 'P 1 21/c 1'
_atom_sites_solution_hydrogens geom
_atom_sites_solution_primary direct
_atom_sites_solution_secondary difmap
_audit_creation_method SHELXL-97
_cell_angle_alpha 90.00
_cell_angle_beta 110.705(2)
_cell_angle_gamma 90.00
_cell_formula_units_Z 4
_cell_length_a 8.2438(13)
_cell_length_b 16.405(2)
_cell_length_c 8.8561(14)
_cell_measurement_reflns_used 14670
_cell_measurement_temperature 100(2)
_cell_measurement_theta_max 27.5
_cell_measurement_theta_min 3.0
_cell_volume 1120.3(3)
_computing_cell_refinement 'CrystalClear-SM Expert (Rigaku, 2013)'
_computing_data_collection 'CrystalClear-SM Expert (Rigaku, 2013)'
_computing_data_reduction 'CrystalClear-SM Expert (Rigaku, 2013)'
_computing_molecular_graphics 'ORTEP-3 for Windows (Farrugia, 2012) and DIAMOND (Brandenburg, 2006)'
_computing_publication_material 'publCIF (Westrip, 2010)'
_computing_structure_refinement 'SHELXL97 (Sheldrick, 2008)'
_computing_structure_solution 'SHELXS97 (Sheldrick, 2008)'
_diffrn_ambient_temperature 100(2)
_diffrn_detector_area_resol_mean 10.0000
_diffrn_measured_fraction_theta_full 0.999
_diffrn_measured_fraction_theta_max 0.999
_diffrn_measurement_device 'Crystal Goniometer'
_diffrn_measurement_device_type 'Rigaku R-AXIS conversion'
_diffrn_measurement_method 'profile data from \w-scans'
_diffrn_radiation_monochromator Graphite
_diffrn_radiation_type MoK\a
_diffrn_radiation_wavelength 0.71075
_diffrn_reflns_av_R_equivalents 0.0361
_diffrn_reflns_av_sigmaI/netI 0.0366
_diffrn_reflns_limit_h_max 9
_diffrn_reflns_limit_h_min -10
_diffrn_reflns_limit_k_max 21
_diffrn_reflns_limit_k_min -20
_diffrn_reflns_limit_l_max 11
_diffrn_reflns_limit_l_min -11
_diffrn_reflns_number 7784
_diffrn_reflns_theta_full 27.49
_diffrn_reflns_theta_max 27.49
_diffrn_reflns_theta_min 2.48
_exptl_absorpt_coefficient_mu 0.558
_exptl_absorpt_correction_T_max 1.000
_exptl_absorpt_correction_T_min 0.831
_exptl_absorpt_correction_type multi-scan
_exptl_absorpt_process_details '(CrystalClear-SM Expert; Rigaku, 2013)'
_exptl_crystal_colour colourless
_exptl_crystal_density_diffrn 1.536
_exptl_crystal_density_method 'not measured'
_exptl_crystal_description prism
_exptl_crystal_F_000 536
_exptl_crystal_size_max 0.20
_exptl_crystal_size_mid 0.07
_exptl_crystal_size_min 0.04
_refine_diff_density_max 0.365
_refine_diff_density_min -0.238
_refine_ls_extinction_method none
_refine_ls_goodness_of_fit_ref 1.066
_refine_ls_hydrogen_treatment mixed
_refine_ls_matrix_type full
_refine_ls_number_parameters 154
_refine_ls_number_reflns 2581
_refine_ls_number_restraints 3
_refine_ls_restrained_S_all 1.065
_refine_ls_R_factor_all 0.0380
_refine_ls_R_factor_gt 0.0300
_refine_ls_shift/su_max 0.001
_refine_ls_shift/su_mean 0.000
_refine_ls_structure_factor_coef Fsqd
_refine_ls_weighting_details 'calc w=1/[\s^2^(Fo^2^)+(0.0353P)^2^+0.1700P] where P=(Fo^2^+2Fc^2^)/3'
_refine_ls_weighting_scheme calc
_refine_ls_wR_factor_gt 0.0730
_refine_ls_wR_factor_ref 0.0761
_reflns_number_gt 2162
_reflns_number_total 2581
_reflns_threshold_expression I>2\s(I)
_cod_data_source_file hg5387sup1.cif
_cod_data_source_block I
_cod_original_sg_symbol_H-M 'P 21/c'
_cod_database_code 2239192
_cod_database_fobs_code 2239192

loop_
_symmetry_equiv_pos_as_xyz
'x, y, z'
'-x, y+1/2, -z+1/2'
'-x, -y, -z'
'x, -y-1/2, z-1/2'

loop_
_atom_site_type_symbol
_atom_site_label
_atom_site_fract_x
_atom_site_fract_y
_atom_site_fract_z
_atom_site_U_iso_or_equiv
_atom_site_adp_type
_atom_site_calc_flag
_atom_site_refinement_flags
_atom_site_occupancy
_atom_site_symmetry_multiplicity
Cl Cl1 1.02274(5) 0.76756(2) 0.47284(4) 0.01888(11) Uani d . 1 1
O O1 0.53371(15) 0.30013(7) 0.03702(13) 0.0206(3) Uani d D 1 1
H H1O 0.595(2) 0.3400(9) 0.033(2) 0.031 Uiso d D 1 1
N N1 0.90024(17) 0.49718(8) 0.69236(15) 0.0153(3) Uani d D 1 1
H H1N 0.9879(17) 0.5083(11) 0.7812(14) 0.018 Uiso d D 1 1
N N2 0.50113(17) 0.43490(8) 0.27207(15) 0.0153(3) Uani d D 1 1
H H2N 0.466(2) 0.4713(9) 0.1961(17) 0.018 Uiso d D 1 1
C C1 0.8212(2) 0.42491(10) 0.67877(18) 0.0162(3) Uani d . 1 1
H H1 0.8571 0.3886 0.7681 0.019 Uiso calc R 1 1
C C2 0.6904(2) 0.40138(9) 0.54089(18) 0.0152(3) Uani d . 1 1
H H2 0.6387 0.3492 0.5354 0.018 Uiso calc R 1 1
C C3 0.63187(19) 0.45441(9) 0.40638(17) 0.0131(3) Uani d . 1 1
C C4 0.72227(19) 0.53172(9) 0.41947(18) 0.0135(3) Uani d . 1 1
C C5 0.68800(19) 0.58698(9) 0.28956(17) 0.0145(3) Uani d . 1 1
H H5 0.5992 0.5747 0.1895 0.017 Uiso calc R 1 1
C C6 0.7804(2) 0.65795(9) 0.30511(18) 0.0157(3) Uani d . 1 1
H H6 0.7581 0.6940 0.2160 0.019 Uiso calc R 1 1
C C7 0.90831(19) 0.67665(9) 0.45450(18) 0.0154(3) Uani d . 1 1
C C8 0.94774(19) 0.62514(9) 0.58444(18) 0.0153(3) Uani d . 1 1
H H8 1.0349 0.6389 0.6845 0.018 Uiso calc R 1 1
C C9 0.85580(19) 0.55131(9) 0.56571(17) 0.0133(3) Uani d . 1 1
C C10 0.4232(2) 0.35374(9) 0.24153(19) 0.0172(3) Uani d . 1 1
H H10A 0.3101 0.3569 0.1517 0.021 Uiso calc R 1 1
H H10B 0.4014 0.3348 0.3388 0.021 Uiso calc R 1 1
C C11 0.5388(2) 0.29206(10) 0.19883(18) 0.0177(3) Uani d . 1 1
H H11A 0.6598 0.2992 0.2736 0.021 Uiso calc R 1 1
H H11B 0.5014 0.2363 0.2144 0.021 Uiso calc R 1 1
Cl Cl2 0.75804(5) 0.45204(2) 0.02211(4) 0.01726(10) Uani d . 1 1

loop_
_atom_site_aniso_label
_atom_site_aniso_U_11
_atom_site_aniso_U_22
_atom_site_aniso_U_33
_atom_site_aniso_U_12
_atom_site_aniso_U_13
_atom_site_aniso_U_23
Cl1 0.0192(2) 0.01435(19) 0.02016(19) -0.00294(15) 0.00339(15) 0.00041(15)
O1 0.0244(6) 0.0209(6) 0.0164(5) -0.0031(5) 0.0071(5) -0.0019(5)
N1 0.0159(6) 0.0175(7) 0.0112(6) 0.0010(5) 0.0030(5) 0.0010(5)
N2 0.0163(6) 0.0137(7) 0.0140(6) 0.0000(5) 0.0029(5) 0.0005(5)
C1 0.0194(8) 0.0160(7) 0.0146(7) 0.0032(6) 0.0079(6) 0.0021(6)
C2 0.0175(7) 0.0133(7) 0.0162(7) 0.0000(6) 0.0077(6) 0.0008(6)
C3 0.0130(7) 0.0139(7) 0.0138(7) 0.0031(6) 0.0064(6) -0.0010(6)
C4 0.0133(7) 0.0139(7) 0.0141(7) 0.0014(6) 0.0058(6) -0.0016(6)
C5 0.0143(7) 0.0151(7) 0.0120(7) 0.0021(6) 0.0021(6) -0.0012(6)
C6 0.0160(7) 0.0148(7) 0.0158(7) 0.0029(6) 0.0050(6) 0.0025(6)
C7 0.0152(7) 0.0126(7) 0.0196(7) -0.0003(6) 0.0078(6) -0.0016(6)
C8 0.0133(7) 0.0173(8) 0.0143(7) 0.0011(6) 0.0035(6) -0.0021(6)
C9 0.0144(7) 0.0133(7) 0.0131(7) 0.0035(6) 0.0060(6) 0.0000(6)
C10 0.0177(8) 0.0156(8) 0.0177(7) -0.0043(6) 0.0053(6) -0.0034(6)
C11 0.0209(8) 0.0159(8) 0.0164(7) -0.0023(6) 0.0066(6) -0.0002(6)
Cl2 0.01711(19) 0.0195(2) 0.01341(17) 0.00029(15) 0.00320(14) -0.00020(14)

loop_
_atom_type_symbol
_atom_type_description
_atom_type_scat_dispersion_real
_atom_type_scat_dispersion_imag
_atom_type_scat_source
C C 0.0033 0.0016 'International Tables Vol C Tables 4.2.6.8 and 6.1.1.4'
H H 0.0000 0.0000 'International Tables Vol C Tables 4.2.6.8 and 6.1.1.4'
Cl Cl 0.1484 0.1585 'International Tables Vol C Tables 4.2.6.8 and 6.1.1.4'
N N 0.0061 0.0033 'International Tables Vol C Tables 4.2.6.8 and 6.1.1.4'
O O 0.0106 0.0060 'International Tables Vol C Tables 4.2.6.8 and 6.1.1.4'

loop_
_geom_angle_atom_site_label_1
_geom_angle_atom_site_label_2
_geom_angle_atom_site_label_3
_geom_angle
C11 O1 H1O 108.4(14)
C1 N1 C9 121.21(13)
C1 N1 H1N 119.0(12)
C9 N1 H1N 119.6(12)
C3 N2 C10 123.26(13)
C3 N2 H2N 117.9(12)
C10 N2 H2N 118.6(12)
N1 C1 C2 122.38(14)
N1 C1 H1 118.8
C2 C1 H1 118.8
C1 C2 C3 120.30(14)
C1 C2 H2 119.8
C3 C2 H2 119.8
N2 C3 C2 122.13(14)
N2 C3 C4 120.72(13)
C2 C3 C4 117.15(13)
C9 C4 C5 117.95(14)
C9 C4 C3 118.95(13)
C5 C4 C3 123.05(14)
C6 C5 C4 121.27(14)
C6 C5 H5 119.4
C4 C5 H5 119.4
C5 C6 C7 119.06(14)
C5 C6 H6 120.5
C7 C6 H6 120.5
C8 C7 C6 122.19(14)
C8 C7 Cl1 119.32(12)
C6 C7 Cl1 118.48(12)
C7 C8 C9 118.27(14)
C7 C8 H8 120.9
C9 C8 H8 120.9
N1 C9 C8 118.87(13)
N1 C9 C4 119.93(14)
C8 C9 C4 121.20(14)
N2 C10 C11 112.19(13)
N2 C10 H10A 109.2
C11 C10 H10A 109.2
N2 C10 H10B 109.2
C11 C10 H10B 109.2
H10A C10 H10B 107.9
O1 C11 C10 112.87(13)
O1 C11 H11A 109.0
C10 C11 H11A 109.0
O1 C11 H11B 109.0
C10 C11 H11B 109.0
H11A C11 H11B 107.8

loop_
_geom_bond_atom_site_label_1
_geom_bond_atom_site_label_2
_geom_bond_distance
Cl1 C7 1.7413(16)
O1 C11 1.4250(18)
O1 H1O 0.838(9)
N1 C1 1.338(2)
N1 C9 1.3749(19)
N1 H1N 0.879(9)
N2 C3 1.331(2)
N2 C10 1.4615(19)
N2 H2N 0.869(9)
C1 C2 1.368(2)
C1 H1 0.9500
C2 C3 1.415(2)
C2 H2 0.9500
C3 C4 1.455(2)
C4 C9 1.409(2)
C4 C5 1.413(2)
C5 C6 1.371(2)
C5 H5 0.9500
C6 C7 1.404(2)
C6 H6 0.9500
C7 C8 1.371(2)
C8 C9 1.407(2)
C8 H8 0.9500
C10 C11 1.526(2)
C10 H10A 0.9900
C10 H10B 0.9900
C11 H11A 0.9900
C11 H11B 0.9900

loop_
_geom_hbond_atom_site_label_D
_geom_hbond_atom_site_label_H
_geom_hbond_atom_site_label_A
_geom_hbond_site_symmetry_A
_geom_hbond_distance_DH
_geom_hbond_distance_HA
_geom_hbond_distance_DA
_geom_hbond_angle_DHA
O1 H1o Cl2 . 0.835(16) 2.299(16) 3.1338(14) 178.5(17)
N1 H1n Cl2 3_766 0.879(13) 2.294(14) 3.1602(15) 168.4(12)
N2 H2n Cl2 3_665 0.869(14) 2.491(15) 3.2949(14) 154.2(15)
C2 H2 O1 4_566 0.95 2.60 3.545(2) 173

loop_
_geom_torsion_atom_site_label_1
_geom_torsion_atom_site_label_2
_geom_torsion_atom_site_label_3
_geom_torsion_atom_site_label_4
_geom_torsion
C9 N1 C1 C2 -1.4(2)
N1 C1 C2 C3 -0.9(2)
C10 N2 C3 C2 -9.1(2)
C10 N2 C3 C4 170.11(13)
C1 C2 C3 N2 -177.69(14)
C1 C2 C3 C4 3.0(2)
N2 C3 C4 C9 177.74(13)
C2 C3 C4 C9 -3.0(2)
N2 C3 C4 C5 -5.2(2)
C2 C3 C4 C5 174.04(13)
C9 C4 C5 C6 -0.6(2)
C3 C4 C5 C6 -177.64(14)
C4 C5 C6 C7 -1.6(2)
C5 C6 C7 C8 2.0(2)
C5 C6 C7 Cl1 -179.28(11)
C6 C7 C8 C9 0.0(2)
Cl1 C7 C8 C9 -178.78(11)
C1 N1 C9 C8 -177.54(14)
C1 N1 C9 C4 1.4(2)
C7 C8 C9 N1 176.63(13)
C7 C8 C9 C4 -2.3(2)
C5 C4 C9 N1 -176.31(13)
C3 C4 C9 N1 0.9(2)
C5 C4 C9 C8 2.6(2)
C3 C4 C9 C8 179.74(13)
C3 N2 C10 C11 -74.61(18)
N2 C10 C11 O1 -77.07(16)
